data_4028598
loop_
_publ_author_name
'Shugao Zhu'
'Luling Wu'
'Xian Huang'

_publ_section_title
;
 Gold-Catalyzed Cyclization of 3-(2'-Azidoaryl)-1-arylpropargyl Carbonates
 or 3-Aryl-1-(2'-azidoaryl)propargyl Carbonates to Produce Quinolines
;
_journal_name_full 'Journal of Organic Chemistry'
_journal_page_first 9120
_journal_page_last 9126
_journal_paper_doi 10.1021/jo401324k
_journal_volume 78
_journal_year 2013
_chemical_formula_sum 'C15 H10 F N O'
_chemical_formula_weight 239.24
_chemical_name_systematic
; 
 ? 
;
_space_group_IT_number 14
_symmetry_cell_setting monoclinic
_symmetry_space_group_name_Hall '-P 2ybc'
_symmetry_space_group_name_H-M 'P 1 21/c 1'
_atom_sites_solution_hydrogens geom
_atom_sites_solution_primary direct
_atom_sites_solution_secondary difmap
_audit_creation_method SHELXL-97
_cell_angle_alpha 90.00
_cell_angle_beta 92.215(4)
_cell_angle_gamma 90.00
_cell_formula_units_Z 4
_cell_length_a 11.7400(5)
_cell_length_b 7.1758(3)
_cell_length_c 13.2748(7)
_cell_measurement_reflns_used 2340
_cell_measurement_temperature 293(2)
_cell_measurement_theta_max 29.5226
_cell_measurement_theta_min 2.8329
_cell_volume 1117.49(9)
_computing_cell_refinement 'CrysAlis PRO (Oxford Diffraction, 2010)'
_computing_data_collection 'CrysAlis PRO'
_computing_data_reduction 'CrysAlis PRO'
_computing_molecular_graphics 'OLEX2 (Dolomanov et al., 2009)'
_computing_publication_material OLEX2
_computing_structure_refinement 'SHELXL-97 (Sheldrick, 2008)'
_computing_structure_solution 'SHELXS-97 (Sheldrick, 2008)'
_diffrn_ambient_temperature 293(2)
_diffrn_detector_area_resol_mean 10.3592
_diffrn_measured_fraction_theta_full 0.999
_diffrn_measured_fraction_theta_max 0.999
_diffrn_measurement_device_type 'Xcalibur, Atlas, Gemini ultra'
_diffrn_measurement_method '\w scans'
_diffrn_radiation_monochromator graphite
_diffrn_radiation_source 'fine-focus sealed tube'
_diffrn_radiation_type MoK\a
_diffrn_radiation_wavelength 0.71073
_diffrn_reflns_av_R_equivalents 0.0162
_diffrn_reflns_av_sigmaI/netI 0.0186
_diffrn_reflns_limit_h_max 14
_diffrn_reflns_limit_h_min -12
_diffrn_reflns_limit_k_max 8
_diffrn_reflns_limit_k_min -8
_diffrn_reflns_limit_l_max 15
_diffrn_reflns_limit_l_min -11
_diffrn_reflns_number 4857
_diffrn_reflns_theta_full 25.35
_diffrn_reflns_theta_max 25.35
_diffrn_reflns_theta_min 3.23
_exptl_absorpt_coefficient_mu 0.101
_exptl_absorpt_correction_T_max 0.9781
_exptl_absorpt_correction_T_min 0.9684
_exptl_absorpt_correction_type multi-scan
_exptl_absorpt_process_details
;
CrysAlis PRO (Oxford Diffraction, 2010) 
;
_exptl_crystal_colour yellow
_exptl_crystal_density_diffrn 1.422
_exptl_crystal_description block
_exptl_crystal_F_000 496
_exptl_crystal_size_max 0.32
_exptl_crystal_size_mid 0.28
_exptl_crystal_size_min 0.22
_refine_diff_density_max 0.159
_refine_diff_density_min -0.156
_refine_diff_density_rms 0.031
_refine_ls_extinction_coef 0.031(3)
_refine_ls_extinction_expression Fc^*^=kFc[1+0.001xFc^2^\l^3^/sin(2\q)]^-1/4^
_refine_ls_extinction_method SHELXL
_refine_ls_goodness_of_fit_ref 1.049
_refine_ls_hydrogen_treatment constr
_refine_ls_matrix_type full
_refine_ls_number_parameters 164
_refine_ls_number_reflns 2047
_refine_ls_number_restraints 0
_refine_ls_restrained_S_all 1.049
_refine_ls_R_factor_all 0.0420
_refine_ls_R_factor_gt 0.0348
_refine_ls_shift/su_max 0.000
_refine_ls_shift/su_mean 0.000
_refine_ls_structure_factor_coef Fsqd
_refine_ls_weighting_details 'calc w=1/[\s^2^(Fo^2^)+(0.0467P)^2^+0.2338P] where P=(Fo^2^+2Fc^2^)/3'
_refine_ls_weighting_scheme calc
_refine_ls_wR_factor_gt 0.0918
_refine_ls_wR_factor_ref 0.0968
_reflns_number_gt 1738
_reflns_number_total 2047
_reflns_threshold_expression >2sigma(I)
_cod_data_source_file jo401324k_si_003.cif
_cod_data_source_block 110712_zsg_110630
_cod_original_sg_symbol_H-M 'P 21/c'
_cod_database_code 4028598

loop_
_symmetry_equiv_pos_as_xyz
'x, y, z'
'-x, y+1/2, -z+1/2'
'-x, -y, -z'
'x, -y-1/2, z-1/2'

loop_
_atom_site_label
_atom_site_type_symbol
_atom_site_fract_x
_atom_site_fract_y
_atom_site_fract_z
_atom_site_U_iso_or_equiv
_atom_site_adp_type
_atom_site_occupancy
_atom_site_symmetry_multiplicity
_atom_site_calc_flag
_atom_site_refinement_flags
F1 F -0.47593(8) 0.19247(16) 0.19990(8) 0.0744(4) Uani 1 1 d .
O1 O 0.07208(8) 0.32184(15) 0.65611(7) 0.0496(3) Uani 1 1 d .
N1 N 0.03808(9) 0.17672(14) 0.36075(7) 0.0329(3) Uani 1 1 d .
H1 H 0.0309 0.1538 0.2972 0.039 Uiso 1 1 calc R
C1 C 0.23824(11) 0.11358(19) 0.35202(10) 0.0394(3) Uani 1 1 d .
H1A H 0.2282 0.0792 0.2847 0.047 Uiso 1 1 calc R
C2 C 0.34415(11) 0.1084(2) 0.39822(11) 0.0449(4) Uani 1 1 d .
H2 H 0.4061 0.0698 0.3620 0.054 Uiso 1 1 calc R
C3 C 0.36071(12) 0.1604(2) 0.49923(11) 0.0450(4) Uani 1 1 d .
H3 H 0.4335 0.1581 0.5295 0.054 Uiso 1 1 calc R
C4 C 0.27000(11) 0.21426(19) 0.55325(10) 0.0393(3) Uani 1 1 d .
H4 H 0.2813 0.2473 0.6206 0.047 Uiso 1 1 calc R
C5 C 0.15979(11) 0.22057(17) 0.50859(9) 0.0319(3) Uani 1 1 d .
C6 C 0.14471(10) 0.17112(16) 0.40680(9) 0.0305(3) Uani 1 1 d .
C7 C -0.05609(10) 0.21723(16) 0.41209(9) 0.0308(3) Uani 1 1 d .
C8 C -0.04606(11) 0.26047(18) 0.51251(9) 0.0352(3) Uani 1 1 d .
H8 H -0.1120 0.2829 0.5472 0.042 Uiso 1 1 calc R
C9 C 0.06078(11) 0.27237(18) 0.56569(9) 0.0344(3) Uani 1 1 d .
C10 C -0.16667(11) 0.20961(17) 0.35504(9) 0.0337(3) Uani 1 1 d .
C11 C -0.18134(11) 0.10306(19) 0.26777(10) 0.0407(3) Uani 1 1 d .
H11 H -0.1202 0.0354 0.2444 0.049 Uiso 1 1 calc R
C12 C -0.28532(12) 0.0964(2) 0.21540(11) 0.0485(4) Uani 1 1 d .
H12 H -0.2949 0.0256 0.1570 0.058 Uiso 1 1 calc R
C13 C -0.37352(12) 0.1965(2) 0.25167(12) 0.0492(4) Uani 1 1 d .
C14 C -0.36388(12) 0.3017(2) 0.33732(13) 0.0517(4) Uani 1 1 d .
H14 H -0.4260 0.3673 0.3604 0.062 Uiso 1 1 calc R
C15 C -0.25965(12) 0.30793(19) 0.38868(11) 0.0427(3) Uani 1 1 d .
H15 H -0.2515 0.3794 0.4470 0.051 Uiso 1 1 calc R

loop_
_atom_site_aniso_label
_atom_site_aniso_U_11
_atom_site_aniso_U_22
_atom_site_aniso_U_33
_atom_site_aniso_U_23
_atom_site_aniso_U_13
_atom_site_aniso_U_12
F1 0.0415(5) 0.0993(8) 0.0803(7) 0.0125(6) -0.0253(5) -0.0116(5)
O1 0.0509(6) 0.0748(7) 0.0230(5) -0.0073(4) 0.0002(4) 0.0000(5)
N1 0.0355(6) 0.0428(6) 0.0203(5) -0.0005(4) -0.0006(4) -0.0006(5)
C1 0.0397(7) 0.0503(8) 0.0283(6) -0.0006(6) 0.0032(5) 0.0029(6)
C2 0.0351(7) 0.0556(9) 0.0442(8) 0.0000(7) 0.0042(6) 0.0050(6)
C3 0.0344(7) 0.0537(8) 0.0464(8) 0.0004(7) -0.0065(6) 0.0009(6)
C4 0.0431(8) 0.0443(7) 0.0297(7) 0.0009(6) -0.0070(6) -0.0018(6)
C5 0.0372(7) 0.0325(6) 0.0258(6) 0.0038(5) -0.0006(5) -0.0024(5)
C6 0.0331(7) 0.0320(6) 0.0261(6) 0.0044(5) -0.0007(5) -0.0022(5)
C7 0.0332(7) 0.0310(6) 0.0283(6) 0.0036(5) 0.0015(5) -0.0010(5)
C8 0.0348(7) 0.0421(7) 0.0291(7) 0.0003(5) 0.0052(5) 0.0006(6)
C9 0.0427(7) 0.0382(7) 0.0225(6) 0.0024(5) 0.0011(5) -0.0019(6)
C10 0.0351(7) 0.0344(7) 0.0316(7) 0.0053(5) 0.0002(5) -0.0033(5)
C11 0.0395(7) 0.0452(8) 0.0372(7) -0.0003(6) -0.0027(6) -0.0018(6)
C12 0.0490(9) 0.0551(9) 0.0406(8) 0.0008(7) -0.0096(6) -0.0109(7)
C13 0.0343(7) 0.0581(9) 0.0540(9) 0.0142(7) -0.0124(6) -0.0109(7)
C14 0.0340(7) 0.0566(9) 0.0643(10) 0.0058(8) 0.0003(7) 0.0034(7)
C15 0.0382(7) 0.0452(8) 0.0446(8) -0.0007(6) -0.0001(6) 0.0000(6)

loop_
_atom_type_symbol
_atom_type_description
_atom_type_scat_dispersion_real
_atom_type_scat_dispersion_imag
_atom_type_scat_source
C C 0.0033 0.0016 'International Tables Vol C Tables 4.2.6.8 and 6.1.1.4'
H H 0.0000 0.0000 'International Tables Vol C Tables 4.2.6.8 and 6.1.1.4'
F F 0.0171 0.0103 'International Tables Vol C Tables 4.2.6.8 and 6.1.1.4'
N N 0.0061 0.0033 'International Tables Vol C Tables 4.2.6.8 and 6.1.1.4'
O O 0.0106 0.0060 'International Tables Vol C Tables 4.2.6.8 and 6.1.1.4'

loop_
_geom_angle_atom_site_label_1
_geom_angle_atom_site_label_2
_geom_angle_atom_site_label_3
_geom_angle
C7 N1 C6 122.09(10)
C7 N1 H1 119.0
C6 N1 H1 119.0
C2 C1 C6 119.53(12)
C2 C1 H1A 120.2
C6 C1 H1A 120.2
C1 C2 C3 120.93(13)
C1 C2 H2 119.5
C3 C2 H2 119.5
C4 C3 C2 119.85(13)
C4 C3 H3 120.1
C2 C3 H3 120.1
C3 C4 C5 120.90(12)
C3 C4 H4 119.5
C5 C4 H4 119.5
C6 C5 C4 118.63(12)
C6 C5 C9 119.44(11)
C4 C5 C9 121.91(11)
N1 C6 C5 120.06(11)
N1 C6 C1 119.79(11)
C5 C6 C1 120.14(11)
N1 C7 C8 119.86(11)
N1 C7 C10 116.91(11)
C8 C7 C10 123.22(11)
C7 C8 C9 122.65(12)
C7 C8 H8 118.7
C9 C8 H8 118.7
O1 C9 C8 123.54(12)
O1 C9 C5 120.81(12)
C8 C9 C5 115.65(11)
C15 C10 C11 118.23(12)
C15 C10 C7 120.15(12)
C11 C10 C7 121.61(12)
C12 C11 C10 121.04(13)
C12 C11 H11 119.5
C10 C11 H11 119.5
C13 C12 C11 118.19(14)
C13 C12 H12 120.9
C11 C12 H12 120.9
F1 C13 C12 118.59(14)
F1 C13 C14 118.34(14)
C12 C13 C14 123.06(13)
C13 C14 C15 118.24(14)
C13 C14 H14 120.9
C15 C14 H14 120.9
C14 C15 C10 121.24(14)
C14 C15 H15 119.4
C10 C15 H15 119.4

loop_
_geom_bond_atom_site_label_1
_geom_bond_atom_site_label_2
_geom_bond_distance
F1 C13 1.3619(15)
O1 C9 1.2538(15)
N1 C7 1.3526(16)
N1 C6 1.3723(15)
N1 H1 0.8600
C1 C2 1.3655(18)
C1 C6 1.4023(17)
C1 H1A 0.9300
C2 C3 1.398(2)
C2 H2 0.9300
C3 C4 1.363(2)
C3 H3 0.9300
C4 C5 1.4030(17)
C4 H4 0.9300
C5 C6 1.4017(17)
C5 C9 1.4600(17)
C7 C8 1.3692(17)
C7 C10 1.4785(17)
C8 C9 1.4179(17)
C8 H8 0.9300
C10 C15 1.3879(19)
C10 C11 1.3932(18)
C11 C12 1.3820(18)
C11 H11 0.9300
C12 C13 1.363(2)
C12 H12 0.9300
C13 C14 1.366(2)
C14 C15 1.3783(19)
C14 H14 0.9300
C15 H15 0.9300
